data_4118956
loop_
_publ_author_name
'Chisato Mukai'
'Yuu Ohta'
'Yuki Oura'
'Yasuaki Kawaguchi'
'Fuyuhiko Inagaki'

_publ_contact_author_address
;Division of Pharmaceutical Sciences, Graduate School of Medical Sciences
Kanazawa University
Kakuma-machi
Kanazawa
920-1192 Japan
;
_publ_contact_author_email mukai@p.kanazawa-u.ac.jp
_publ_contact_author_fax (+81)76-234-4410
_publ_contact_author_name 'Professor Chisato Mukai'
_publ_contact_author_phone (+81)76-234-4411
_publ_section_title
;
 Csp3-Csp3 and Csp3-H Bond Activation of 1,1-Disubstituted Cyclopentane
;
_journal_name_full 'Journal of the American Chemical Society'
_journal_page_first 19580
_journal_page_last 19583
_journal_paper_doi 10.1021/ja309830p
_journal_volume 134
_journal_year 2012
_chemical_formula_moiety 'C36 H34 N2 O10 S'
_chemical_formula_sum 'C36 H34 N2 O10 S'
_chemical_formula_weight 686.73
_chemical_melting_point 467
_chemical_name_systematic
;11,11-Bis(p-nitrobenzoyloxymethyl)-3-methyl-13-
phenylsulfonylbicyclo[7.4.0]trideca-1(13),2,8-triene
;
_space_group_IT_number 14
_symmetry_cell_setting monoclinic
_symmetry_Int_Tables_number 14
_symmetry_space_group_name_Hall '-P 2yn'
_symmetry_space_group_name_H-M 'P 1 21/n 1'
_atom_sites_solution_hydrogens geom
_atom_sites_solution_primary direct
_atom_sites_solution_secondary difmap
_audit_creation_date 2012-09-10
_audit_creation_method 'by CrystalStructure 4.0'
_cell_angle_alpha 90.0000
_cell_angle_beta 95.491(10)
_cell_angle_gamma 90.0000
_cell_formula_units_Z 4
_cell_length_a 6.523(3)
_cell_length_b 18.230(8)
_cell_length_c 28.472(11)
_cell_measurement_reflns_used 6871
_cell_measurement_temperature 296
_cell_measurement_theta_max 27.48
_cell_measurement_theta_min 3.09
_cell_volume 3370(3)
_computing_cell_refinement 'RAPID AUTO'
_computing_data_collection 'RAPID AUTO (Rigaku, ????)'
_computing_data_reduction 'RAPID AUTO'
_computing_molecular_graphics 'CrystalStructure 4.0'
_computing_publication_material 'CrystalStructure 4.0 (Rigaku, 2010)'
_computing_structure_refinement 'SHELXL97 (Sheldrick, 2008)'
_computing_structure_solution 'SIR92 (Altomare, et al., 1994)'
_diffrn_ambient_temperature 296
_diffrn_detector_area_resol_mean 10.000
_diffrn_measured_fraction_theta_full 0.987
_diffrn_measured_fraction_theta_max 0.987
_diffrn_measurement_device_type 'Rigaku R-AXIS RAPID'
_diffrn_measurement_method \w
_diffrn_radiation_probe x-ray
_diffrn_radiation_type 'Mo K\a'
_diffrn_radiation_wavelength 0.71075
_diffrn_reflns_av_R_equivalents 0.0935
_diffrn_reflns_limit_h_max 8
_diffrn_reflns_limit_h_min -8
_diffrn_reflns_limit_k_max 23
_diffrn_reflns_limit_k_min -23
_diffrn_reflns_limit_l_max 36
_diffrn_reflns_limit_l_min -35
_diffrn_reflns_number 29415
_diffrn_reflns_theta_full 27.48
_diffrn_reflns_theta_max 27.48
_diffrn_source 'seald x-ray tube'
_diffrn_source_type 'R-AXIS RAPID'
_diffrn_standards_number 0
_exptl_absorpt_coefficient_mu 0.158
_exptl_absorpt_correction_T_max 0.984
_exptl_absorpt_correction_T_min 0.196
_exptl_absorpt_correction_type multi-scan
_exptl_absorpt_process_details 'ABSCOR (Rigaku, 1995)'
_exptl_crystal_colour colorless
_exptl_crystal_density_diffrn 1.353
_exptl_crystal_description block
_exptl_crystal_F_000 1440.00
_exptl_crystal_recrystallization_method benzene-hexane
_exptl_crystal_size_max 0.100
_exptl_crystal_size_mid 0.100
_exptl_crystal_size_min 0.100
_refine_diff_density_max 0.280
_refine_diff_density_min -0.360
_refine_ls_extinction_method none
_refine_ls_goodness_of_fit_ref 0.997
_refine_ls_hydrogen_treatment mixed
_refine_ls_number_parameters 445
_refine_ls_number_reflns 7637
_refine_ls_number_restraints 0
_refine_ls_R_factor_gt 0.0737
_refine_ls_shift/su_max 0.000
_refine_ls_structure_factor_coef Fsqd
_refine_ls_weighting_details 'w = 1/[\s^2^(Fo^2^)+(0.1126P)^2^+0.0000P] where P=(Fo^2^+2Fc^2^)/3'
_refine_ls_weighting_scheme calc
_refine_ls_wR_factor_ref 0.2457
_reflns_number_gt 3120
_reflns_number_total 7637
_reflns_threshold_expression F^2^>2.0\s(F^2^)
_cod_data_source_file ja309830p_si_002.cif
_cod_data_source_block seimitsu28-3
_cod_original_sg_symbol_H-M 'P 21/n'
_cod_database_code 4118956

loop_
_symmetry_equiv_pos_site_id
_symmetry_equiv_pos_as_xyz
1 +X,+Y,+Z
2 1/2-X,1/2+Y,1/2-Z
3 -X,-Y,-Z
4 1/2+X,1/2-Y,1/2+Z

loop_
_atom_site_label
_atom_site_type_symbol
_atom_site_fract_x
_atom_site_fract_y
_atom_site_fract_z
_atom_site_U_iso_or_equiv
_atom_site_adp_type
_atom_site_occupancy
_atom_site_symmetry_multiplicity
_atom_site_calc_flag
_atom_site_refinement_flags
S1 S -0.19601(16) 0.29861(6) 0.24804(3) 0.0698(4) Uani 1.0 4 d .
O2 O 0.0954(4) 0.17562(14) 0.06985(8) 0.0689(7) Uani 1.0 4 d .
O3 O 0.2446(4) 0.34831(14) 0.10296(8) 0.0739(8) Uani 1.0 4 d .
O4 O 0.6010(7) 0.0042(4) -0.09558(17) 0.198(3) Uani 1.0 4 d .
O5 O -0.2077(5) 0.15015(19) 0.03084(11) 0.1114(12) Uani 1.0 4 d .
O6 O 0.5527(5) 0.38906(18) 0.08697(12) 0.1029(10) Uani 1.0 4 d .
O8 O 0.3338(6) -0.0414(3) -0.12641(14) 0.1438(16) Uani 1.0 4 d .
O15 O -0.1522(5) 0.37331(14) 0.23634(9) 0.0864(8) Uani 1.0 4 d .
O27 O -0.4083(4) 0.27616(16) 0.24389(10) 0.0917(9) Uani 1.0 4 d .
O43 O -0.2321(9) 0.6579(3) 0.01960(15) 0.1424(17) Uani 1.0 4 d .
O50 O 0.0539(10) 0.7073(3) 0.0095(2) 0.182(3) Uani 1.0 4 d .
N7 N -0.0468(11) 0.6574(3) 0.02211(16) 0.1161(16) Uani 1.0 4 d .
N18 N 0.4202(7) -0.0010(3) -0.09886(13) 0.1070(14) Uani 1.0 4 d .
C9 C -0.0040(6) 0.2160(2) 0.10525(11) 0.0641(10) Uani 1.0 4 d .
C10 C -0.0965(7) 0.2856(2) 0.30682(12) 0.0709(11) Uani 1.0 4 d .
C11 C -0.0335(6) 0.1686(2) 0.22031(11) 0.0598(9) Uani 1.0 4 d .
C12 C 0.1080(6) 0.1265(2) 0.19368(11) 0.0607(9) Uani 1.0 4 d .
C13 C 0.1185(7) 0.0534(3) 0.18939(13) 0.0722(12) Uani 1.0 4 d .
C14 C 0.1628(6) 0.23863(18) 0.14316(11) 0.0606(9) Uani 1.0 4 d .
C16 C -0.0464(6) 0.24203(19) 0.21365(11) 0.0593(9) Uani 1.0 4 d .
C17 C -0.1635(6) 0.1326(3) 0.25327(14) 0.0745(11) Uani 1.0 4 d .
C19 C 0.2569(7) 0.4646(3) 0.07161(12) 0.0693(11) Uani 1.0 4 d .
C20 C 0.0977(6) 0.1125(2) -0.00122(11) 0.0646(10) Uani 1.0 4 d .
C21 C 0.0652(6) 0.2863(2) 0.17929(12) 0.0704(11) Uani 1.0 4 d .
C22 C 0.3338(6) 0.2809(3) 0.12294(13) 0.0738(11) Uani 1.0 4 d .
C23 C 0.0537(7) 0.4751(3) 0.07812(13) 0.0818(12) Uani 1.0 4 d .
C24 C 0.2609(6) 0.17156(19) 0.16972(12) 0.0668(10) Uani 1.0 4 d .
C25 C -0.1014(7) 0.0903(3) 0.28967(15) 0.0819(12) Uani 1.0 4 d .
C26 C 0.3045(7) 0.0403(3) -0.06577(13) 0.0783(12) Uani 1.0 4 d .
C28 C -0.1464(15) 0.2638(5) 0.3870(2) 0.164(3) Uani 1.0 4 d .
C29 C -0.0238(7) 0.1469(3) 0.03353(12) 0.0707(11) Uani 1.0 4 d .
C30 C 0.1547(8) -0.0453(3) 0.24972(16) 0.0967(14) Uani 1.0 4 d .
C31 C 0.3604(7) 0.5197(3) 0.04937(15) 0.0886(13) Uani 1.0 4 d .
C32 C 0.0134(7) -0.0099(3) 0.20967(14) 0.0840(12) Uani 1.0 4 d .
C33 C 0.3038(7) 0.1141(3) 0.00257(15) 0.0987(16) Uani 1.0 4 d .
C35 C 0.1457(8) -0.0153(3) 0.29863(15) 0.1010(15) Uani 1.0 4 d .
C36 C 0.1148(7) 0.0674(3) 0.30349(14) 0.0892(13) Uani 1.0 4 d .
C37 C 0.3717(8) 0.3973(3) 0.08736(13) 0.0742(11) Uani 1.0 4 d .
C38 C 0.0629(9) 0.5914(3) 0.04043(14) 0.0857(13) Uani 1.0 4 d .
C39 C 0.1018(7) 0.0371(3) -0.07060(15) 0.0973(15) Uani 1.0 4 d .
C40 C -0.0431(8) 0.5386(3) 0.06257(15) 0.0916(14) Uani 1.0 4 d .
C41 C 0.4097(7) 0.0779(4) -0.02976(17) 0.124(2) Uani 1.0 4 d .
C42 C 0.2646(9) 0.5824(3) 0.03347(17) 0.0986(15) Uani 1.0 4 d .
C44 C -0.0029(7) 0.0741(3) -0.03844(16) 0.1056(17) Uani 1.0 4 d .
C45 C 0.1085(8) 0.2957(3) 0.32021(15) 0.1102(18) Uani 1.0 4 d .
C46 C 0.0556(14) 0.2726(4) 0.3993(2) 0.143(3) Uani 1.0 4 d .
C47 C 0.1822(10) 0.2882(4) 0.3676(2) 0.143(3) Uani 1.0 4 d .
C48 C -0.2251(9) 0.2689(4) 0.33961(17) 0.128(2) Uani 1.0 4 d .
C49 C -0.2596(9) 0.0621(4) 0.3209(2) 0.136(2) Uani 1.0 4 d .
H9A H -0.1053 0.1854 0.1186 0.0769 Uiso 1.0 4 calc R
H9B H -0.0732 0.2590 0.0913 0.0769 Uiso 1.0 4 calc R
H17 H -0.3046 0.1406 0.2479 0.0894 Uiso 1.0 4 calc R
H21A H 0.1721 0.3150 0.1967 0.0844 Uiso 1.0 4 calc R
H21B H -0.0310 0.3201 0.1627 0.0844 Uiso 1.0 4 calc R
H22A H 0.4428 0.2919 0.1475 0.0885 Uiso 1.0 4 calc R
H22B H 0.3915 0.2522 0.0987 0.0885 Uiso 1.0 4 calc R
H23 H -0.0184 0.4393 0.0930 0.0981 Uiso 1.0 4 calc R
H24A H 0.3251 0.1407 0.1475 0.0802 Uiso 1.0 4 calc R
H24B H 0.3680 0.1884 0.1932 0.0802 Uiso 1.0 4 calc R
H28 H -0.2348 0.2543 0.4101 0.1962 Uiso 1.0 4 calc R
H30A H 0.1223 -0.0972 0.2504 0.1161 Uiso 1.0 4 calc R
H30B H 0.2956 -0.0410 0.2418 0.1161 Uiso 1.0 4 calc R
H31 H 0.4990 0.5133 0.0453 0.1063 Uiso 1.0 4 calc R
H32A H -0.0225 -0.0459 0.1852 0.1007 Uiso 1.0 4 calc R
H32B H -0.1127 0.0066 0.2218 0.1007 Uiso 1.0 4 calc R
H33 H 0.3753 0.1399 0.0272 0.1184 Uiso 1.0 4 calc R
H34 H 0.219(6) 0.038(2) 0.1733(12) 0.0731 Uiso 1.0 4 d .
H35A H 0.2728 -0.0285 0.3172 0.1212 Uiso 1.0 4 calc R
H35B H 0.0344 -0.0399 0.3126 0.1212 Uiso 1.0 4 calc R
H36A H 0.1530 0.0817 0.3360 0.1070 Uiso 1.0 4 calc R
H36B H 0.2053 0.0928 0.2838 0.1070 Uiso 1.0 4 calc R
H39 H 0.0320 0.0105 -0.0950 0.1168 Uiso 1.0 4 calc R
H40 H -0.1810 0.5459 0.0670 0.1100 Uiso 1.0 4 calc R
H41 H 0.5529 0.0790 -0.0271 0.1485 Uiso 1.0 4 calc R
H42 H 0.3352 0.6181 0.0182 0.1184 Uiso 1.0 4 calc R
H44 H -0.1462 0.0735 -0.0418 0.1268 Uiso 1.0 4 calc R
H45 H 0.1982 0.3075 0.2979 0.1323 Uiso 1.0 4 calc R
H46 H 0.1067 0.2676 0.4308 0.1716 Uiso 1.0 4 calc R
H47 H 0.3218 0.2943 0.3767 0.1718 Uiso 1.0 4 calc R
H48 H -0.3643 0.2609 0.3308 0.1540 Uiso 1.0 4 calc R
H49A H -0.3935 0.0800 0.3094 0.1635 Uiso 1.0 4 calc R
H49B H -0.2255 0.0791 0.3526 0.1635 Uiso 1.0 4 calc R
H49C H -0.2599 0.0095 0.3205 0.1635 Uiso 1.0 4 calc R

loop_
_atom_site_aniso_label
_atom_site_aniso_U_11
_atom_site_aniso_U_22
_atom_site_aniso_U_33
_atom_site_aniso_U_12
_atom_site_aniso_U_13
_atom_site_aniso_U_23
S1 0.0719(7) 0.0644(7) 0.0727(6) 0.0058(5) 0.0047(5) -0.0074(5)
O2 0.0691(17) 0.0798(18) 0.0573(14) -0.0053(13) 0.0030(12) -0.0094(12)
O3 0.0721(17) 0.0719(18) 0.0781(16) -0.0199(14) 0.0095(14) 0.0076(14)
O4 0.097(3) 0.319(7) 0.182(4) -0.035(4) 0.040(3) -0.157(5)
O5 0.064(2) 0.162(4) 0.108(3) -0.011(2) 0.0067(17) -0.063(3)
O6 0.073(2) 0.110(3) 0.128(3) -0.0132(18) 0.0242(19) 0.0172(19)
O8 0.110(3) 0.189(5) 0.130(3) 0.007(3) 0.000(3) -0.087(3)
O15 0.112(3) 0.0555(17) 0.0930(18) 0.0085(15) 0.0181(16) -0.0066(14)
O27 0.0617(18) 0.096(3) 0.116(3) 0.0026(15) -0.0018(16) -0.0195(17)
O43 0.154(4) 0.136(4) 0.134(4) 0.046(4) -0.001(3) -0.014(3)
O50 0.206(6) 0.113(4) 0.218(6) -0.003(4) -0.024(4) 0.054(4)
N7 0.143(5) 0.100(4) 0.101(3) 0.007(4) -0.012(4) -0.002(3)
N18 0.078(3) 0.149(4) 0.093(3) -0.004(3) 0.003(3) -0.044(3)
C9 0.070(3) 0.065(3) 0.0580(19) -0.0033(18) 0.0082(17) -0.0093(17)
C10 0.078(3) 0.072(3) 0.065(3) 0.003(2) 0.018(2) -0.0066(18)
C11 0.063(3) 0.059(3) 0.0568(19) 0.0024(18) 0.0025(17) -0.0007(17)
C12 0.066(3) 0.056(3) 0.059(2) -0.0032(19) 0.0022(17) -0.0010(17)
C13 0.088(3) 0.064(3) 0.066(3) 0.003(3) 0.011(2) -0.0038(19)
C14 0.071(3) 0.054(3) 0.0575(19) -0.0047(18) 0.0068(17) -0.0020(16)
C16 0.067(3) 0.056(3) 0.0551(19) -0.0006(18) 0.0087(17) -0.0050(16)
C17 0.066(3) 0.069(3) 0.092(3) 0.004(2) 0.020(2) 0.005(3)
C19 0.072(3) 0.077(3) 0.060(2) -0.018(3) 0.0145(19) -0.0039(19)
C20 0.064(3) 0.075(3) 0.0547(19) -0.0080(18) 0.0035(18) -0.0096(17)
C21 0.090(3) 0.060(3) 0.061(2) -0.003(2) 0.008(2) -0.0093(18)
C22 0.071(3) 0.076(3) 0.074(3) -0.007(2) 0.004(2) 0.001(2)
C23 0.085(4) 0.084(4) 0.078(3) -0.011(3) 0.016(3) 0.010(3)
C24 0.071(3) 0.061(3) 0.068(2) -0.0032(19) 0.0034(19) -0.0083(18)
C25 0.100(4) 0.070(3) 0.079(3) 0.000(3) 0.029(3) 0.011(3)
C26 0.073(3) 0.098(4) 0.065(3) -0.001(3) 0.009(2) -0.021(2)
C28 0.189(8) 0.230(9) 0.079(4) -0.022(7) 0.049(5) 0.007(4)
C29 0.067(3) 0.082(3) 0.063(3) -0.012(3) 0.003(2) -0.0121(19)
C30 0.107(4) 0.073(3) 0.110(4) 0.014(3) 0.013(3) 0.021(3)
C31 0.080(3) 0.089(4) 0.099(3) -0.021(3) 0.024(3) 0.003(3)
C32 0.103(4) 0.059(3) 0.090(3) -0.011(3) 0.011(3) -0.005(2)
C33 0.069(3) 0.142(5) 0.087(3) -0.026(3) 0.015(3) -0.054(3)
C35 0.124(4) 0.089(4) 0.087(3) 0.010(3) -0.006(3) 0.022(3)
C36 0.102(4) 0.093(4) 0.071(3) -0.003(3) 0.005(3) 0.008(3)
C37 0.079(3) 0.079(3) 0.066(3) -0.016(3) 0.009(3) -0.004(2)
C38 0.109(4) 0.080(4) 0.067(3) 0.002(3) 0.004(3) -0.006(3)
C39 0.076(3) 0.132(5) 0.083(3) -0.004(3) 0.001(3) -0.042(3)
C40 0.086(4) 0.110(4) 0.081(3) -0.003(3) 0.018(3) -0.004(3)
C41 0.064(3) 0.193(6) 0.117(4) -0.031(4) 0.021(3) -0.079(4)
C42 0.109(4) 0.081(4) 0.107(4) -0.021(3) 0.019(3) 0.021(3)
C44 0.065(3) 0.158(5) 0.093(3) -0.002(3) -0.001(3) -0.048(4)
C45 0.091(4) 0.171(6) 0.068(3) -0.013(4) 0.003(3) -0.011(3)
C46 0.162(7) 0.192(7) 0.075(4) 0.036(6) 0.007(5) -0.007(4)
C47 0.115(5) 0.223(8) 0.088(4) 0.011(5) -0.006(4) -0.025(4)
C48 0.116(5) 0.191(7) 0.082(4) -0.011(4) 0.031(4) -0.001(4)
C49 0.144(5) 0.126(5) 0.149(5) 0.005(4) 0.072(4) 0.045(4)

loop_
_atom_type_symbol
_atom_type_description
_atom_type_scat_dispersion_real
_atom_type_scat_dispersion_imag
_atom_type_scat_source
C C 0.0033 0.0016
;
International Tables for Crystallography
(1992, Vol. C, Tables 4.2.6.8 and 6.1.1.4)
;
H H 0.0000 0.0000
;
International Tables for Crystallography
(1992, Vol. C, Table 6.1.1.4)
;
O O 0.0106 0.0060
;
International Tables for Crystallography
(1992, Vol. C, Tables 4.2.6.8 and 6.1.1.4)
;
N N 0.0061 0.0033
;
International Tables for Crystallography
(1992, Vol. C, Tables 4.2.6.8 and 6.1.1.4)
;
S S 0.1246 0.1234
;
International Tables for Crystallography
(1992, Vol. C, Tables 4.2.6.8 and 6.1.1.4)
;

loop_
_geom_angle_atom_site_label_1
_geom_angle_atom_site_label_2
_geom_angle_atom_site_label_3
_geom_angle
_geom_angle_publ_flag
O15 S1 O27 117.50(18) yes
O15 S1 C10 106.60(17) yes
O15 S1 C16 106.89(17) yes
O27 S1 C10 107.81(19) yes
O27 S1 C16 111.40(17) yes
C10 S1 C16 105.98(18) yes
C9 O2 C29 118.0(3) yes
C22 O3 C37 117.5(3) yes
O43 N7 O50 123.7(6) yes
O43 N7 C38 118.6(6) yes
O50 N7 C38 117.7(7) yes
O4 N18 O8 120.9(5) yes
O4 N18 C26 118.7(5) yes
O8 N18 C26 120.3(5) yes
O2 C9 C14 107.1(3) yes
S1 C10 C45 120.7(4) yes
S1 C10 C48 119.6(4) yes
C45 C10 C48 119.6(4) yes
C12 C11 C16 118.6(4) yes
C12 C11 C17 121.6(4) yes
C16 C11 C17 119.8(4) yes
C11 C12 C13 127.4(4) yes
C11 C12 C24 115.2(3) yes
C13 C12 C24 117.4(4) yes
C12 C13 C32 135.0(4) yes
C9 C14 C21 108.5(3) yes
C9 C14 C22 111.9(3) yes
C9 C14 C24 111.7(3) yes
C21 C14 C22 109.6(3) yes
C21 C14 C24 107.4(3) yes
C22 C14 C24 107.7(3) yes
S1 C16 C11 121.8(3) yes
S1 C16 C21 111.8(3) yes
C11 C16 C21 126.3(4) yes
C11 C17 C25 127.2(4) yes
C23 C19 C31 118.6(4) yes
C23 C19 C37 122.8(4) yes
C31 C19 C37 118.7(4) yes
C29 C20 C33 122.6(4) yes
C29 C20 C44 119.1(4) yes
C33 C20 C44 118.2(4) yes
C14 C21 C16 113.0(3) yes
O3 C22 C14 107.3(3) yes
C19 C23 C40 119.7(5) yes
C12 C24 C14 113.1(3) yes
C17 C25 C36 125.6(5) yes
C17 C25 C49 118.8(5) yes
C36 C25 C49 115.5(4) yes
N18 C26 C39 118.8(4) yes
N18 C26 C41 119.2(4) yes
C39 C26 C41 122.0(5) yes
C46 C28 C48 120.3(7) yes
O2 C29 O5 122.3(4) yes
O2 C29 C20 112.1(4) yes
O5 C29 C20 125.5(4) yes
C32 C30 C35 117.4(4) yes
C19 C31 C42 121.9(5) yes
C13 C32 C30 110.4(4) yes
C20 C33 C41 120.1(4) yes
C30 C35 C36 117.4(4) yes
C25 C36 C35 112.5(4) yes
O3 C37 O6 124.8(4) yes
O3 C37 C19 110.2(4) yes
O6 C37 C19 125.0(4) yes
N7 C38 C40 119.2(5) yes
N7 C38 C42 119.6(5) yes
C40 C38 C42 121.2(5) yes
C26 C39 C44 117.9(4) yes
C23 C40 C38 120.3(5) yes
C26 C41 C33 119.8(5) yes
C31 C42 C38 118.3(5) yes
C20 C44 C39 122.1(4) yes
C10 C45 C47 119.6(5) yes
C28 C46 C47 120.9(6) yes
C45 C47 C46 120.4(6) yes
C10 C48 C28 119.2(6) yes
O2 C9 H9A 110.281 no
O2 C9 H9B 110.290 no
C14 C9 H9A 110.299 no
C14 C9 H9B 110.292 no
H9A C9 H9B 108.543 no
C12 C13 H34 115(3) no
C32 C13 H34 110(3) no
C11 C17 H17 116.406 no
C25 C17 H17 116.386 no
C14 C21 H21A 108.986 no
C14 C21 H21B 108.972 no
C16 C21 H21A 108.986 no
C16 C21 H21B 108.987 no
H21A C21 H21B 107.787 no
O3 C22 H22A 110.263 no
O3 C22 H22B 110.266 no
C14 C22 H22A 110.248 no
C14 C22 H22B 110.247 no
H22A C22 H22B 108.525 no
C19 C23 H23 120.158 no
C40 C23 H23 120.161 no
C12 C24 H24A 108.950 no
C12 C24 H24B 108.946 no
C14 C24 H24A 108.961 no
C14 C24 H24B 108.961 no
H24A C24 H24B 107.765 no
C46 C28 H28 119.850 no
C48 C28 H28 119.846 no
C32 C30 H30A 107.945 no
C32 C30 H30B 107.947 no
C35 C30 H30A 107.937 no
C35 C30 H30B 107.936 no
H30A C30 H30B 107.216 no
C19 C31 H31 119.036 no
C42 C31 H31 119.021 no
C13 C32 H32A 109.582 no
C13 C32 H32B 109.578 no
C30 C32 H32A 109.585 no
C30 C32 H32B 109.591 no
H32A C32 H32B 108.115 no
C20 C33 H33 119.955 no
C41 C33 H33 119.955 no
C30 C35 H35A 107.965 no
C30 C35 H35B 107.962 no
C36 C35 H35A 107.954 no
C36 C35 H35B 107.957 no
H35A C35 H35B 107.211 no
C25 C36 H36A 109.096 no
C25 C36 H36B 109.091 no
C35 C36 H36A 109.091 no
C35 C36 H36B 109.072 no
H36A C36 H36B 107.847 no
C26 C39 H39 121.066 no
C44 C39 H39 121.082 no
C23 C40 H40 119.860 no
C38 C40 H40 119.873 no
C26 C41 H41 120.085 no
C33 C41 H41 120.104 no
C31 C42 H42 120.835 no
C38 C42 H42 120.823 no
C20 C44 H44 118.978 no
C39 C44 H44 118.967 no
C10 C45 H45 120.203 no
C47 C45 H45 120.210 no
C28 C46 H46 119.567 no
C47 C46 H46 119.562 no
C45 C47 H47 119.794 no
C46 C47 H47 119.801 no
C10 C48 H48 120.393 no
C28 C48 H48 120.411 no
C25 C49 H49A 109.474 no
C25 C49 H49B 109.470 no
C25 C49 H49C 109.486 no
H49A C49 H49B 109.462 no
H49A C49 H49C 109.480 no
H49B C49 H49C 109.455 no

loop_
_geom_bond_atom_site_label_1
_geom_bond_atom_site_label_2
_geom_bond_distance
_geom_bond_publ_flag
S1 O15 1.437(3) yes
S1 O27 1.438(3) yes
S1 C10 1.752(4) yes
S1 C16 1.777(4) yes
O2 C9 1.451(5) yes
O2 C29 1.339(5) yes
O3 C22 1.453(5) yes
O3 C37 1.324(6) yes
O4 N18 1.178(7) yes
O5 C29 1.196(6) yes
O6 C37 1.191(6) yes
O8 N18 1.179(6) yes
O43 N7 1.204(9) yes
O50 N7 1.197(9) yes
N7 C38 1.470(8) yes
N18 C26 1.470(6) yes
C9 C14 1.515(5) yes
C10 C45 1.368(7) yes
C10 C48 1.348(7) yes
C11 C12 1.466(5) yes
C11 C16 1.353(5) yes
C11 C17 1.477(6) yes
C12 C13 1.341(6) yes
C12 C24 1.505(6) yes
C13 C32 1.487(6) yes
C14 C21 1.530(5) yes
C14 C22 1.514(6) yes
C14 C24 1.544(5) yes
C16 C21 1.508(5) yes
C17 C25 1.324(6) yes
C19 C23 1.370(6) yes
C19 C31 1.395(7) yes
C19 C37 1.485(6) yes
C20 C29 1.467(6) yes
C20 C33 1.339(6) yes
C20 C44 1.382(6) yes
C23 C40 1.372(7) yes
C25 C36 1.488(7) yes
C25 C49 1.514(8) yes
C26 C39 1.317(7) yes
C26 C41 1.363(7) yes
C28 C46 1.340(13) yes
C28 C48 1.401(8) yes
C30 C32 1.538(6) yes
C30 C35 1.502(7) yes
C31 C42 1.359(7) yes
C33 C41 1.372(7) yes
C35 C36 1.529(7) yes
C38 C40 1.373(7) yes
C38 C42 1.359(8) yes
C39 C44 1.372(7) yes
C45 C47 1.395(8) yes
C46 C47 1.313(11) yes
C9 H9A 0.970 no
C9 H9B 0.970 no
C13 H34 0.88(4) no
C17 H17 0.930 no
C21 H21A 0.970 no
C21 H21B 0.970 no
C22 H22A 0.970 no
C22 H22B 0.970 no
C23 H23 0.930 no
C24 H24A 0.970 no
C24 H24B 0.970 no
C28 H28 0.930 no
C30 H30A 0.970 no
C30 H30B 0.970 no
C31 H31 0.930 no
C32 H32A 0.970 no
C32 H32B 0.970 no
C33 H33 0.930 no
C35 H35A 0.970 no
C35 H35B 0.970 no
C36 H36A 0.970 no
C36 H36B 0.970 no
C39 H39 0.930 no
C40 H40 0.930 no
C41 H41 0.930 no
C42 H42 0.930 no
C44 H44 0.930 no
C45 H45 0.930 no
C46 H46 0.930 no
C47 H47 0.930 no
C48 H48 0.930 no
C49 H49A 0.960 no
C49 H49B 0.960 no
C49 H49C 0.960 no

loop_
_geom_contact_atom_site_label_1
_geom_contact_atom_site_label_2
_geom_contact_distance
_geom_contact_publ_flag
_geom_contact_site_symmetry_2
S1 C17 3.036(5) no .
O2 O3 3.402(4) no .
O2 C22 2.817(5) no .
O2 C24 2.944(5) no .
O2 C33 2.697(6) no .
O3 C9 2.911(5) no .
O3 C21 2.803(5) no .
O3 C23 2.688(6) no .
O3 C31 3.589(6) no .
O4 C39 3.452(7) no .
O4 C41 2.706(8) no .
O5 C9 2.675(5) no .
O5 C33 3.568(6) no .
O5 C44 2.846(6) no .
O6 C22 2.694(6) no .
O6 C31 2.852(6) no .
O8 C39 2.706(7) no .
O8 C41 3.505(7) no .
O15 C21 2.759(5) no .
O15 C45 3.133(6) no .
O15 C48 3.572(6) no .
O27 C11 3.254(5) no .
O27 C17 3.064(5) no .
O27 C48 2.872(6) no .
O43 C40 2.730(7) no .
O43 C42 3.507(8) no .
O50 C40 3.510(8) no .
O50 C42 2.713(8) no .
C9 C11 3.411(5) no .
C9 C12 3.030(5) no .
C9 C16 3.161(5) no .
C10 C11 3.314(5) no .
C10 C17 3.189(6) no .
C10 C25 3.594(6) no .
C10 C46 2.735(7) no .
C11 C14 2.938(5) no .
C11 C32 3.285(6) no .
C11 C36 3.084(6) no .
C12 C21 2.950(6) no .
C12 C25 3.238(6) no .
C12 C30 3.515(6) no .
C12 C36 3.303(6) no .
C13 C17 3.069(6) no .
C13 C25 3.383(7) no .
C13 C35 3.342(6) no .
C13 C36 3.261(6) no .
C16 C24 2.777(5) no .
C16 C25 3.551(6) no .
C16 C45 3.255(6) no .
C17 C32 3.146(6) no .
C17 C35 3.537(7) no .
C17 C48 3.545(7) no .
C19 C38 2.742(7) no .
C20 C26 2.721(6) no .
C23 C42 2.769(7) no .
C25 C30 3.250(7) no .
C25 C32 3.068(6) no .
C28 C45 2.707(10) no .
C31 C40 2.716(7) no .
C32 C36 3.036(6) no .
C33 C39 2.743(7) no .
C35 C49 3.115(8) no .
C41 C44 2.680(7) no .
C47 C48 2.722(9) no .
O2 O50 3.192(7) no 3_565
O3 O43 3.484(5) no 3_565
O4 C13 3.538(7) no 3_655
O4 C33 3.426(7) no 3_655
O4 C39 3.330(7) no 1_655
O4 C44 3.185(7) no 1_655
O5 O8 3.527(6) no 3_555
O5 O50 3.050(7) no 3_565
O5 C33 3.277(6) no 1_455
O5 C41 3.181(6) no 1_455
O8 O5 3.527(6) no 3_555
O8 C13 3.310(6) no 3_555
O8 C32 3.255(6) no 3_555
O15 C30 3.556(6) no 2_555
O27 C24 3.447(5) no 1_455
O43 O3 3.484(5) no 3_565
O43 C19 3.417(6) no 3_565
O43 C28 3.440(9) no 2_455
O43 C37 3.253(6) no 3_565
O50 O2 3.192(7) no 3_565
O50 O5 3.050(7) no 3_565
O50 C9 3.540(7) no 3_565
O50 C20 3.433(7) no 3_565
O50 C29 2.926(7) no 3_565
C9 O50 3.540(7) no 3_565
C13 O4 3.538(7) no 3_655
C13 O8 3.310(6) no 3_555
C19 O43 3.417(6) no 3_565
C20 O50 3.433(7) no 3_565
C23 C38 3.599(6) no 3_565
C24 O27 3.447(5) no 1_655
C28 O43 3.440(9) no 2_445
C29 O50 2.926(7) no 3_565
C29 C39 3.567(7) no 3_555
C30 O15 3.556(6) no 2_545
C31 C31 3.566(7) no 3_665
C32 O8 3.255(6) no 3_555
C33 O4 3.426(7) no 3_655
C33 O5 3.277(6) no 1_655
C37 O43 3.253(6) no 3_565
C38 C23 3.599(6) no 3_565
C39 O4 3.330(7) no 1_455
C39 C29 3.567(7) no 3_555
C41 O5 3.181(6) no 1_655
C41 C41 3.455(9) no 3_655
C41 C46 3.574(10) no 4_554
C44 O4 3.185(7) no 1_455
C44 C44 3.476(8) no 3_555
C46 C41 3.574(10) no 4_455
S1 H17 2.9664 no .
S1 H21A 2.9434 no .
S1 H21B 2.7775 no .
S1 H45 2.8202 no .
S1 H48 2.7806 no .
O2 H22B 2.4598 no .
O2 H24A 2.6286 no .
O2 H33 2.3795 no .
O3 H9B 2.6324 no .
O3 H21A 2.8211 no .
O3 H21B 2.6415 no .
O3 H23 2.3837 no .
O4 H41 2.4237 no .
O5 H9A 2.6047 no .
O5 H9B 2.7164 no .
O5 H44 2.5596 no .
O6 H22A 2.6200 no .
O6 H22B 2.7408 no .
O6 H31 2.5659 no .
O8 H39 2.4304 no .
O15 H21A 2.7087 no .
O15 H21B 2.5057 no .
O15 H45 2.9948 no .
O27 H17 2.5620 no .
O27 H48 2.4807 no .
O43 H40 2.4523 no .
O50 H42 2.4457 no .
N7 H40 2.5978 no .
N7 H42 2.6056 no .
N18 H39 2.5536 no .
N18 H41 2.5902 no .
C9 H21A 3.2840 no .
C9 H21B 2.5223 no .
C9 H22A 3.3446 no .
C9 H22B 2.6868 no .
C9 H24A 2.7294 no .
C9 H24B 3.3549 no .
C10 H17 3.3491 no .
C10 H28 3.2076 no .
C10 H47 3.2245 no .
C11 H9A 2.9048 no .
C11 H21A 3.0898 no .
C11 H21B 3.2127 no .
C11 H24A 3.3091 no .
C11 H24B 2.8235 no .
C11 H32B 2.9985 no .
C11 H34 3.26(4) no .
C11 H36B 2.6584 no .
C11 H45 3.5960 no .
C12 H9A 2.6620 no .
C12 H17 3.2380 no .
C12 H21A 3.4616 no .
C12 H30B 3.5189 no .
C12 H32A 3.2597 no .
C12 H32B 2.7766 no .
C12 H36B 2.6564 no .
C13 H9A 3.3789 no .
C13 H24A 2.4650 no .
C13 H24B 2.9468 no .
C13 H30A 3.2478 no .
C13 H30B 2.4891 no .
C13 H36B 2.7887 no .
C16 H9A 2.8875 no .
C16 H9B 3.4852 no .
C16 H17 2.7422 no .
C16 H24B 2.9837 no .
C16 H45 2.9977 no .
C17 H32B 2.4993 no .
C17 H36A 3.1207 no .
C17 H36B 2.5831 no .
C17 H48 3.5518 no .
C17 H49A 2.4863 no .
C17 H49B 3.0549 no .
C17 H49C 3.0547 no .
C19 H40 3.2094 no .
C19 H42 3.2481 no .
C20 H39 3.2489 no .
C20 H41 3.1863 no .
C21 H9A 2.6899 no .
C21 H9B 2.6283 no .
C21 H22A 2.7052 no .
C21 H22B 3.3337 no .
C21 H24A 3.3200 no .
C21 H24B 2.6629 no .
C21 H45 3.4262 no .
C22 H9A 3.3440 no .
C22 H9B 2.7504 no .
C22 H21A 2.5169 no .
C22 H21B 2.8237 no .
C22 H24A 2.6517 no .
C22 H24B 2.6101 no .
C23 H31 3.2124 no .
C24 H9A 2.6871 no .
C24 H9B 3.3683 no .
C24 H21A 2.8015 no .
C24 H21B 3.3053 no .
C24 H22A 2.6001 no .
C24 H22B 2.7022 no .
C24 H34 2.46(4) no .
C25 H32B 2.4580 no .
C25 H35A 3.3012 no .
C25 H35B 2.5951 no .
C26 H33 3.2050 no .
C26 H44 3.1394 no .
C28 H47 3.1457 no .
C28 H49B 3.5313 no .
C29 H9A 2.6246 no .
C29 H9B 2.6615 no .
C29 H33 2.6302 no .
C29 H44 2.5890 no .
C30 H34 2.71(4) no .
C30 H36A 3.3750 no .
C30 H36B 2.7077 no .
C31 H23 3.2228 no .
C32 H35A 3.3709 no .
C32 H35B 2.9709 no .
C32 H36B 3.0046 no .
C33 H44 3.1704 no .
C35 H32A 3.3571 no .
C35 H32B 2.6615 no .
C35 H49B 3.4497 no .
C35 H49C 2.8124 no .
C36 H17 3.3086 no .
C36 H30A 3.3614 no .
C36 H30B 2.9624 no .
C36 H32B 2.8601 no .
C36 H49A 3.3438 no .
C36 H49B 2.7428 no .
C36 H49C 2.7478 no .
C37 H22A 2.5872 no .
C37 H22B 2.6672 no .
C37 H23 2.6773 no .
C37 H31 2.6054 no .
C38 H23 3.2199 no .
C38 H31 3.1726 no .
C39 H41 3.1744 no .
C40 H42 3.2223 no .
C41 H39 3.1870 no .
C42 H40 3.2145 no .
C44 H33 3.1826 no .
C45 H21A 3.5972 no .
C45 H46 3.1917 no .
C45 H48 3.1912 no .
C46 H45 3.1835 no .
C46 H48 3.2137 no .
C47 H28 3.1418 no .
C48 H17 3.5084 no .
C48 H45 3.1874 no .
C48 H46 3.2175 no .
C48 H49B 3.4801 no .
C49 H17 2.5176 no .
C49 H32B 3.2283 no .
C49 H35B 2.6983 no .
C49 H36A 2.7077 no .
C49 H36B 3.3521 no .
H9A H21B 2.7795 no .
H9A H22B 3.5576 no .
H9A H24A 2.9631 no .
H9A H24B 3.5767 no .
H9B H21A 3.4198 no .
H9B H21B 2.3119 no .
H9B H22B 3.0215 no .
H9B H23 3.3063 no .
H17 H32B 2.8740 no .
H17 H36B 3.4959 no .
H17 H48 3.2743 no .
H17 H49A 2.1952 no .
H17 H49B 3.1813 no .
H17 H49C 3.1561 no .
H21A H22A 2.3930 no .
H21A H22B 3.4509 no .
H21A H24B 2.6446 no .
H21A H45 2.8720 no .
H21B H22A 3.2029 no .
H21B H23 2.9493 no .
H21B H24B 3.5864 no .
H22A H24A 2.8607 no .
H22A H24B 2.3686 no .
H22B H24A 2.5228 no .
H22B H24B 2.9488 no .
H22B H33 2.8836 no .
H23 H40 2.3019 no .
H24A H33 3.4748 no .
H24A H34 2.1548 no .
H24B H34 2.9516 no .
H24B H36B 3.3672 no .
H28 H46 2.2623 no .
H28 H48 2.3347 no .
H28 H49B 3.5919 no .
H30A H32A 2.2089 no .
H30A H32B 2.5215 no .
H30A H34 3.3950 no .
H30A H35A 2.4067 no .
H30A H35B 2.1785 no .
H30B H32A 2.5044 no .
H30B H32B 2.8077 no .
H30B H34 2.4336 no .
H30B H35A 2.1784 no .
H30B H35B 2.7604 no .
H30B H36B 2.8050 no .
H31 H42 2.2865 no .
H32A H34 2.2412 no .
H32B H34 2.7356 no .
H32B H35A 3.5791 no .
H32B H35B 2.8017 no .
H32B H36B 3.0322 no .
H32B H49A 3.4980 no .
H32B H49C 3.0567 no .
H33 H41 2.3028 no .
H34 H36B 3.3132 no .
H35A H36A 2.2377 no .
H35A H36B 2.4309 no .
H35A H49C 3.5533 no .
H35B H36A 2.4194 no .
H35B H36B 2.8184 no .
H35B H49A 3.5392 no .
H35B H49B 3.0415 no .
H35B H49C 2.1520 no .
H36A H49A 3.5728 no .
H36A H49B 2.5586 no .
H36A H49C 2.9922 no .
H36B H49B 3.5845 no .
H39 H44 2.3026 no .
H45 H47 2.3251 no .
H46 H47 2.2337 no .
H48 H49A 3.3566 no .
H48 H49B 3.4752 no .
S1 H22A 3.5304 no 1_455
S1 H30A 3.3714 no 2_455
O2 H39 3.5820 no 3_555
O3 H35A 3.2049 no 2_555
O3 H35B 3.3691 no 2_555
O4 H24A 3.0878 no 3_655
O4 H33 3.2644 no 3_655
O4 H34 2.71(4) no 3_655
O4 H39 2.8120 no 1_655
O4 H44 2.4852 no 1_655
O5 H33 2.7184 no 1_455
O5 H39 3.5819 no 3_555
O5 H41 2.5205 no 1_455
O5 H46 3.3418 no 4_454
O6 H9B 3.3963 no 1_655
O6 H21B 3.5333 no 1_655
O6 H23 2.9331 no 1_655
O6 H35B 3.2389 no 2_555
O6 H40 3.4213 no 1_655
O6 H42 3.1526 no 3_665
O6 H49C 3.5923 no 2_555
O8 H9A 3.0372 no 3_555
O8 H24A 2.9744 no 3_655
O8 H32A 2.9679 no 3_555
O8 H32B 3.0176 no 3_555
O8 H34 3.32(4) no 3_655
O15 H30A 3.1710 no 2_455
O15 H30A 3.4831 no 2_555
O15 H30B 2.8216 no 2_555
O15 H32A 3.5451 no 2_455
O15 H32B 3.1669 no 2_455
O15 H35A 3.5184 no 2_555
O15 H35B 3.1613 no 2_455
O15 H49C 2.9888 no 2_455
O27 H21A 3.0153 no 1_455
O27 H22A 2.8355 no 1_455
O27 H24B 2.5232 no 1_455
O27 H30A 2.7108 no 2_455
O27 H45 3.1668 no 1_455
O43 H28 2.6894 no 2_455
O43 H31 3.2860 no 1_455
O43 H42 2.9107 no 1_455
O43 H46 3.5534 no 2_455
O50 H9B 2.9491 no 3_565
O50 H28 3.3508 no 2_455
O50 H46 2.8771 no 2_555
N7 H28 3.0669 no 2_455
N18 H24A 3.4074 no 3_655
N18 H32A 3.5046 no 3_555
N18 H33 3.4400 no 3_655
N18 H34 3.38(4) no 3_655
N18 H44 3.4068 no 1_655
C13 H39 3.0056 no 3_555
C17 H24B 3.5064 no 1_455
C19 H35A 3.1921 no 2_555
C19 H35B 3.4457 no 2_555
C19 H36A 3.3950 no 2_555
C21 H30A 3.4488 no 2_555
C21 H35A 3.5373 no 2_555
C23 H35A 3.0855 no 2_555
C23 H36A 3.5391 no 2_555
C23 H49B 3.5885 no 2_455
C24 H17 3.4778 no 1_655
C26 H41 3.4807 no 3_655
C28 H47 3.4974 no 1_455
C29 H39 3.3649 no 3_555
C29 H41 3.3512 no 1_455
C30 H21A 3.1240 no 2_545
C30 H45 3.1952 no 2_545
C31 H31 2.9904 no 3_665
C31 H36A 3.4637 no 2_555
C31 H40 3.0240 no 1_655
C32 H39 3.2491 no 3_555
C33 H28 3.5530 no 4_554
C35 H21A 3.3121 no 2_545
C35 H49A 3.4596 no 1_655
C36 H49A 3.2041 no 1_655
C37 H35A 3.2542 no 2_555
C37 H35B 3.0770 no 2_555
C39 H32A 3.2581 no 3_555
C40 H31 3.0158 no 1_455
C40 H49B 3.0587 no 2_455
C41 H28 3.5875 no 4_554
C41 H41 3.2832 no 3_655
C41 H44 2.9509 no 1_655
C41 H46 3.3357 no 4_554
C42 H31 3.3335 no 3_665
C44 H41 2.9472 no 1_455
C44 H47 3.5155 no 4_454
C45 H30A 3.4082 no 2_555
C45 H30B 3.5467 no 2_555
C45 H48 3.4819 no 1_655
C46 H41 3.4227 no 4_455
C47 H48 3.2694 no 1_655
C48 H47 3.2659 no 1_455
C49 H35A 3.4620 no 1_455
C49 H36B 3.5924 no 1_455
C49 H40 3.2644 no 2_445
H9A O8 3.0372 no 3_555
H9A H22B 3.4960 no 1_455
H9B O6 3.3963 no 1_455
H9B O50 2.9491 no 3_565
H9B H22B 3.5201 no 1_455
H17 C24 3.4778 no 1_455
H17 H24A 3.5597 no 1_455
H17 H24B 2.6652 no 1_455
H17 H36B 3.5568 no 1_455
H21A O27 3.0153 no 1_655
H21A C30 3.1240 no 2_555
H21A C35 3.3121 no 2_555
H21A H30A 2.4981 no 2_555
H21A H30B 3.1506 no 2_555
H21A H35A 2.9076 no 2_555
H21A H35B 3.2906 no 2_555
H21B O6 3.5333 no 1_455
H21B H22A 3.4567 no 1_455
H21B H35A 3.2558 no 2_555
H22A S1 3.5304 no 1_655
H22A O27 2.8355 no 1_655
H22A H21B 3.4567 no 1_655
H22A H30A 3.5979 no 2_555
H22A H35B 3.2684 no 2_555
H22B H9A 3.4960 no 1_655
H22B H9B 3.5201 no 1_655
H23 O6 2.9331 no 1_455
H23 H31 3.5717 no 1_455
H23 H35A 2.9431 no 2_555
H23 H49B 3.4901 no 2_455
H23 H49C 3.2360 no 2_455
H24A O4 3.0878 no 3_655
H24A O8 2.9744 no 3_655
H24A N18 3.4074 no 3_655
H24A H17 3.5597 no 1_655
H24B O27 2.5232 no 1_655
H24B C17 3.5064 no 1_655
H24B H17 2.6652 no 1_655
H28 O43 2.6894 no 2_445
H28 O50 3.3508 no 2_445
H28 N7 3.0669 no 2_445
H28 C33 3.5530 no 4_455
H28 C41 3.5875 no 4_455
H28 H47 3.0450 no 1_455
H30A S1 3.3714 no 2_445
H30A O15 3.1710 no 2_445
H30A O15 3.4831 no 2_545
H30A O27 2.7108 no 2_445
H30A C21 3.4488 no 2_545
H30A C45 3.4082 no 2_545
H30A H21A 2.4981 no 2_545
H30A H22A 3.5979 no 2_545
H30A H45 2.5669 no 2_545
H30B O15 2.8216 no 2_545
H30B C45 3.5467 no 2_545
H30B H21A 3.1506 no 2_545
H30B H45 2.9856 no 2_545
H30B H49A 3.4544 no 1_655
H31 O43 3.2860 no 1_655
H31 C31 2.9904 no 3_665
H31 C40 3.0158 no 1_655
H31 C42 3.3335 no 3_665
H31 H23 3.5717 no 1_655
H31 H31 2.6263 no 3_665
H31 H40 2.2014 no 1_655
H31 H42 3.2492 no 3_665
H31 H49B 3.3540 no 2_555
H32A O8 2.9679 no 3_555
H32A O15 3.5451 no 2_445
H32A N18 3.5046 no 3_555
H32A C39 3.2581 no 3_555
H32A H39 2.6420 no 3_555
H32A H45 3.4139 no 2_545
H32B O8 3.0176 no 3_555
H32B O15 3.1669 no 2_445
H33 O4 3.2644 no 3_655
H33 O5 2.7184 no 1_655
H33 N18 3.4400 no 3_655
H34 O4 2.71(4) no 3_655
H34 O8 3.32(4) no 3_655
H34 N18 3.38(4) no 3_655
H34 H39 2.7791 no 3_555
H35A O3 3.2049 no 2_545
H35A O15 3.5184 no 2_545
H35A C19 3.1921 no 2_545
H35A C21 3.5373 no 2_545
H35A C23 3.0855 no 2_545
H35A C37 3.2542 no 2_545
H35A C49 3.4620 no 1_655
H35A H21A 2.9076 no 2_545
H35A H21B 3.2558 no 2_545
H35A H23 2.9431 no 2_545
H35A H49A 2.9650 no 1_655
H35A H49C 3.1184 no 1_655
H35B O3 3.3691 no 2_545
H35B O6 3.2389 no 2_545
H35B O15 3.1613 no 2_445
H35B C19 3.4457 no 2_545
H35B C37 3.0770 no 2_545
H35B H21A 3.2906 no 2_545
H35B H22A 3.2684 no 2_545
H36A C19 3.3950 no 2_545
H36A C23 3.5391 no 2_545
H36A C31 3.4637 no 2_545
H36A H49A 3.1233 no 1_655
H36B C49 3.5924 no 1_655
H36B H17 3.5568 no 1_655
H36B H49A 2.6585 no 1_655
H39 O2 3.5820 no 3_555
H39 O4 2.8120 no 1_455
H39 O5 3.5819 no 3_555
H39 C13 3.0056 no 3_555
H39 C29 3.3649 no 3_555
H39 C32 3.2491 no 3_555
H39 H32A 2.6420 no 3_555
H39 H34 2.7791 no 3_555
H40 O6 3.4213 no 1_455
H40 C31 3.0240 no 1_455
H40 C49 3.2644 no 2_455
H40 H31 2.2014 no 1_455
H40 H42 3.5759 no 1_455
H40 H49A 3.5605 no 2_455
H40 H49B 2.4982 no 2_455
H40 H49C 3.3282 no 2_455
H41 O5 2.5205 no 1_655
H41 C26 3.4807 no 3_655
H41 C29 3.3512 no 1_655
H41 C41 3.2832 no 3_655
H41 C44 2.9472 no 1_655
H41 C46 3.4227 no 4_554
H41 H41 3.3687 no 3_655
H41 H44 2.0486 no 1_655
H41 H46 3.0771 no 4_554
H42 O6 3.1526 no 3_665
H42 O43 2.9107 no 1_655
H42 H31 3.2492 no 3_665
H42 H40 3.5759 no 1_655
H42 H46 3.0929 no 2_555
H44 O4 2.4852 no 1_455
H44 N18 3.4068 no 1_455
H44 C41 2.9509 no 1_455
H44 H41 2.0486 no 1_455
H44 H46 3.3711 no 4_454
H44 H47 3.3373 no 4_454
H45 O27 3.1668 no 1_655
H45 C30 3.1952 no 2_555
H45 H30A 2.5669 no 2_555
H45 H30B 2.9856 no 2_555
H45 H32A 3.4139 no 2_555
H45 H48 3.0388 no 1_655
H46 O5 3.3418 no 4_555
H46 O43 3.5534 no 2_445
H46 O50 2.8771 no 2_545
H46 C41 3.3357 no 4_455
H46 H41 3.0771 no 4_455
H46 H42 3.0929 no 2_545
H46 H44 3.3711 no 4_555
H47 C28 3.4974 no 1_655
H47 C44 3.5155 no 4_555
H47 C48 3.2659 no 1_655
H47 H28 3.0450 no 1_655
H47 H44 3.3373 no 4_555
H47 H48 2.6046 no 1_655
H48 C45 3.4819 no 1_455
H48 C47 3.2694 no 1_455
H48 H45 3.0388 no 1_455
H48 H47 2.6046 no 1_455
H49A C35 3.4596 no 1_455
H49A C36 3.2041 no 1_455
H49A H30B 3.4544 no 1_455
H49A H35A 2.9650 no 1_455
H49A H36A 3.1233 no 1_455
H49A H36B 2.6585 no 1_455
H49A H40 3.5605 no 2_445
H49B C23 3.5885 no 2_445
H49B C40 3.0587 no 2_445
H49B H23 3.4901 no 2_445
H49B H31 3.3540 no 2_545
H49B H40 2.4982 no 2_445
H49C O6 3.5923 no 2_545
H49C O15 2.9888 no 2_445
H49C H23 3.2360 no 2_445
H49C H35A 3.1184 no 1_455
H49C H40 3.3282 no 2_445

loop_
_geom_torsion_atom_site_label_1
_geom_torsion_atom_site_label_2
_geom_torsion_atom_site_label_3
_geom_torsion_atom_site_label_4
_geom_torsion
_geom_torsion_publ_flag
O15 S1 C10 C45 -59.4(4) no
O15 S1 C10 C48 117.4(3) no
O15 S1 C16 C11 172.1(3) no
O15 S1 C16 C21 -5.5(3) no
O27 S1 C10 C45 173.6(3) no
O27 S1 C10 C48 -9.6(4) no
O27 S1 C16 C11 -58.3(3) no
O27 S1 C16 C21 124.1(2) no
C10 S1 C16 C11 58.7(3) no
C10 S1 C16 C21 -118.9(2) no
C16 S1 C10 C45 54.2(4) no
C16 S1 C10 C48 -128.9(3) no
C9 O2 C29 O5 -4.1(5) no
C9 O2 C29 C20 175.7(3) no
C29 O2 C9 C14 177.0(3) no
C22 O3 C37 O6 2.8(5) no
C22 O3 C37 C19 -175.7(3) no
C37 O3 C22 C14 173.5(3) no
O43 N7 C38 C40 -12.7(7) no
O43 N7 C38 C42 164.6(4) no
O50 N7 C38 C40 169.0(5) no
O50 N7 C38 C42 -13.8(7) no
O4 N18 C26 C39 177.2(5) no
O4 N18 C26 C41 -5.9(7) no
O8 N18 C26 C39 -6.8(7) no
O8 N18 C26 C41 170.1(4) no
O2 C9 C14 C21 175.9(3) no
O2 C9 C14 C22 54.8(4) no
O2 C9 C14 C24 -65.9(4) no
S1 C10 C45 C47 177.2(3) no
S1 C10 C48 C28 -175.5(4) no
C45 C10 C48 C28 1.4(8) no
C48 C10 C45 C47 0.3(8) no
C12 C11 C16 S1 -174.3(3) no
C12 C11 C16 C21 2.9(5) no
C16 C11 C12 C13 -168.2(3) no
C16 C11 C12 C24 13.5(4) no
C12 C11 C17 C25 56.1(5) no
C17 C11 C12 C13 10.8(5) no
C17 C11 C12 C24 -167.6(3) no
C16 C11 C17 C25 -124.9(4) no
C17 C11 C16 S1 6.7(5) no
C17 C11 C16 C21 -176.0(3) no
C11 C12 C13 C32 -4.3(7) no
C11 C12 C24 C14 -45.8(4) no
C13 C12 C24 C14 135.7(3) no
C24 C12 C13 C32 174.1(4) no
C12 C13 C32 C30 -101.8(5) no
C9 C14 C21 C16 79.1(4) no
C9 C14 C22 O3 63.7(4) no
C9 C14 C24 C12 -59.6(4) no
C21 C14 C22 O3 -56.7(4) no
C22 C14 C21 C16 -158.5(3) no
C21 C14 C24 C12 59.2(4) no
C24 C14 C21 C16 -41.8(4) no
C22 C14 C24 C12 177.2(3) no
C24 C14 C22 O3 -173.3(3) no
S1 C16 C21 C14 -169.41(19) no
C11 C16 C21 C14 13.1(5) no
C11 C17 C25 C36 -3.1(7) no
C11 C17 C25 C49 176.5(4) no
C23 C19 C31 C42 -1.1(6) no
C31 C19 C23 C40 0.4(6) no
C23 C19 C37 O3 6.9(5) no
C23 C19 C37 O6 -171.7(4) no
C37 C19 C23 C40 -179.8(3) no
C31 C19 C37 O3 -173.3(4) no
C31 C19 C37 O6 8.1(6) no
C37 C19 C31 C42 179.1(4) no
C29 C20 C33 C41 176.8(4) no
C33 C20 C29 O2 -3.5(6) no
C33 C20 C29 O5 176.3(4) no
C29 C20 C44 C39 -176.1(4) no
C44 C20 C29 O2 173.8(4) no
C44 C20 C29 O5 -6.4(6) no
C33 C20 C44 C39 1.3(7) no
C44 C20 C33 C41 -0.5(7) no
C19 C23 C40 C38 0.2(6) no
C17 C25 C36 C35 -114.7(5) no
C49 C25 C36 C35 65.7(5) no
N18 C26 C39 C44 178.0(4) no
N18 C26 C41 C33 -177.2(4) no
C39 C26 C41 C33 -0.4(8) no
C41 C26 C39 C44 1.2(7) no
C46 C28 C48 C10 -2.6(11) no
C48 C28 C46 C47 2.0(12) no
C32 C30 C35 C36 -36.5(6) no
C35 C30 C32 C13 88.5(5) no
C19 C31 C42 C38 1.2(7) no
C20 C33 C41 C26 0.1(8) no
C30 C35 C36 C25 76.0(5) no
N7 C38 C40 C23 177.1(4) no
N7 C38 C42 C31 -177.8(4) no
C40 C38 C42 C31 -0.6(7) no
C42 C38 C40 C23 -0.1(7) no
C26 C39 C44 C20 -1.6(7) no
C10 C45 C47 C46 -0.9(9) no
C28 C46 C47 C45 -0.3(12) no
